data_4084848
loop_
_publ_author_name
'Gorgas, Nikolaus'
'St\"oger, Berthold'
'Veiros, Luis F.'
'Pittenauer, Ernst'
'Allmaier, G\"unter'
'Kirchner, Karl'

_publ_section_title
;
 Efficient Hydrogenation of Ketones and Aldehydes Catalyzed by
 Well-Defined Iron(II) PNP Pincer Complexes: Evidence for an Insertion
 Mechanism
;
_journal_issue 23
_journal_name_full Organometallics
_journal_page_first 6905
_journal_paper_doi 10.1021/om5009814
_journal_volume 33
_journal_year 2014
_chemical_formula_sum 'C23 H39 B F4 Fe N4 O P2'
_chemical_formula_weight 592.2
_chemical_name_systematic ' ?'
_space_group_IT_number 62
_symmetry_cell_setting orthorhombic
_symmetry_Int_Tables_number 62
_symmetry_space_group_name_Hall '-P 2ac 2n'
_symmetry_space_group_name_H-M 'P n m a'
_cell_angle_alpha 90
_cell_angle_beta 90
_cell_angle_gamma 90
_cell_formula_units_Z 4
_cell_length_a 14.2000(4)
_cell_length_b 11.2801(6)
_cell_length_c 17.5587(7)
_cell_measurement_reflns_used 9419
_cell_measurement_temperature 100
_cell_measurement_theta_max 32.6
_cell_measurement_theta_min 2.3
_cell_volume 2812.5(2)
_diffrn_ambient_temperature 100
_diffrn_measured_fraction_theta_full 0.99
_diffrn_measured_fraction_theta_max 0.99
_diffrn_measurement_device 'four-cycle diffractometer'
_diffrn_measurement_device_type 'Bruker KAPPA APEX II CCD'
_diffrn_measurement_method '\w and \f scans'
_diffrn_radiation_monochromator graphite
_diffrn_radiation_probe x-ray
_diffrn_radiation_source 'X-ray tube'
_diffrn_radiation_type 'Mo K\a'
_diffrn_radiation_wavelength 0.71073
_diffrn_reflns_av_R_equivalents 0.0282
_diffrn_reflns_av_unetI/netI 0.015
_diffrn_reflns_limit_h_max 21
_diffrn_reflns_limit_h_min -21
_diffrn_reflns_limit_k_max 17
_diffrn_reflns_limit_k_min -15
_diffrn_reflns_limit_l_max 26
_diffrn_reflns_limit_l_min -26
_diffrn_reflns_number 47499
_diffrn_reflns_theta_full 32.69
_diffrn_reflns_theta_max 32.69
_diffrn_reflns_theta_min 1.84
_exptl_absorpt_coefficient_mu 0.7
_exptl_absorpt_correction_T_max 0.86
_exptl_absorpt_correction_T_min 0.76
_exptl_absorpt_correction_type multi-scan
_exptl_absorpt_process_details SADABS
_exptl_crystal_colour 'translucent yellow'
_exptl_crystal_density_diffrn 1.3981
_exptl_crystal_description 'irregular rod'
_exptl_crystal_F_000 1240
_exptl_crystal_size_max 0.65
_exptl_crystal_size_mid 0.32
_exptl_crystal_size_min 0.21
_refine_diff_density_max 0.50
_refine_diff_density_min -0.28
_refine_ls_extinction_method none
_refine_ls_goodness_of_fit_gt 2.30
_refine_ls_goodness_of_fit_ref 2.16
_refine_ls_hydrogen_treatment mixed
_refine_ls_number_constraints 78
_refine_ls_number_parameters 191
_refine_ls_number_reflns 5364
_refine_ls_number_restraints 1
_refine_ls_R_factor_all 0.0339
_refine_ls_R_factor_gt 0.0266
_refine_ls_shift/su_max 0.0257
_refine_ls_shift/su_mean 0.0019
_refine_ls_structure_factor_coef F
_refine_ls_weighting_details w=1/(\s^2^(F)+0.0001F^2^)
_refine_ls_weighting_scheme sigma
_refine_ls_wR_factor_gt 0.0367
_refine_ls_wR_factor_ref 0.0374
_reflns_number_gt 4567
_reflns_number_total 5364
_reflns_threshold_expression I>3\s(I)
_cod_data_source_file om5009814_si_001.cif
_cod_data_source_block FePNP_CO_H_Py
_cod_depositor_comments
;
The following automatic conversions were performed:

'_diffrn_radiation_probe' value 'X-ray' changed to 'x-ray' according
to
/home/saulius/struct/COD-crude-data--automatic-downloads/rss-feeds/ACS/lib/dictionaries/cif_core.dic
dictionary named 'cif_core.dic' version 2.4.2 from 2011-04-26.

Automatic conversion script
Id: cif_fix_values 2935 2014-11-11 08:27:57Z andrius 

 Adding full bibliography for 4084845--4084850.cif.
;
_cod_original_sg_symbol_Hall '-P -2xabc;-2yb;-2zac'
_cod_original_formula_sum 'C23 H39 B1 F4 Fe1 N4 O1 P2'
_cod_database_code 4084848

loop_
_symmetry_equiv_pos_site_id
_symmetry_equiv_pos_as_xyz
1 x,y,z
2 -x+1/2,-y,z+1/2
3 -x,y+1/2,-z
4 x+1/2,-y+1/2,-z+1/2
5 -x,-y,-z
6 x+1/2,y,-z+1/2
7 x,-y+1/2,z
8 -x+1/2,y+1/2,z+1/2

loop_
_atom_site_label
_atom_site_type_symbol
_atom_site_fract_x
_atom_site_fract_y
_atom_site_fract_z
_atom_site_adp_type
_atom_site_U_iso_or_equiv
_atom_site_site_symmetry_multiplicity
_atom_site_occupancy
_atom_site_calc_flag
Fe1 Fe 0.741180(12) 0.25 0.108167(11) Uani 0.01012(5) 4 1 d
P1 P 0.763256(16) 0.05911(2) 0.123002(14) Uani 0.01199(6) 8 1 d
O1 O 0.54728(7) 0.25 0.15990(7) Uani 0.0277(3) 4 1 d
N1 N 0.88160(7) 0.25 0.09088(6) Uani 0.0110(3) 4 1 d
N2 N 0.87660(5) 0.04548(7) 0.09250(5) Uani 0.0136(2) 8 1 d
N3 N 0.71680(7) 0.25 -0.00793(6) Uani 0.0100(3) 4 1 d
C1 C 0.92993(6) 0.14672(8) 0.08634(5) Uani 0.0116(2) 8 1 d
C2 C 1.02714(6) 0.14354(9) 0.07524(6) Uani 0.0162(2) 8 1 d
C3 C 1.07469(9) 0.25 0.06950(9) Uani 0.0188(4) 4 1 d
C4 C 0.76395(7) 0.00078(9) 0.22168(6) Uani 0.0183(3) 8 1 d
C5 C 0.85474(8) 0.03602(10) 0.26284(6) Uani 0.0250(3) 8 1 d
C6 C 0.67785(8) 0.04140(11) 0.26754(6) Uani 0.0271(3) 8 1 d
C7 C 0.70575(7) -0.06166(9) 0.06925(6) Uani 0.0195(3) 8 1 d
C8 C 0.71490(7) -0.04696(9) -0.01674(6) Uani 0.0203(3) 8 1 d
C9 C 0.60259(10) -0.07513(15) 0.09162(8) Uani 0.0475(5) 8 1 d
C10 C 0.62438(9) 0.25 0.13767(8) Uani 0.0164(4) 4 1 d
C11 C 0.78668(8) 0.25 -0.06014(7) Uani 0.0121(3) 4 1 d
C12 C 0.77117(9) 0.25 -0.13791(8) Uani 0.0148(3) 4 1 d
C13 C 0.67931(9) 0.25 -0.16511(8) Uani 0.0138(3) 4 1 d
C14 C 0.60688(9) 0.25 -0.11249(8) Uani 0.0139(3) 4 1 d
C15 C 0.62786(8) 0.25 -0.03581(8) Uani 0.0130(3) 4 1 d
F1 F 1.00629(6) -0.25 0.22843(5) Uani 0.0282(3) 4 1 d
F2 F 0.87831(6) -0.25 0.14933(5) Uani 0.0273(3) 4 1 d
F3 F 1.01109(4) -0.14912(5) 0.11634(4) Uani 0.02256(19) 8 1 d
B1 B 0.97707(10) -0.25 0.15316(9) Uani 0.0159(4) 4 1 d
H1c2 H 1.06009 0.069434 0.071685 Uiso 0.0194 8 1 d
H1c3 H 1.141556 0.25 0.061438 Uiso 0.0225 4 1 d
H1c4 H 0.760991 -0.084052 0.217968 Uiso 0.022 8 1 d
H1c5 H 0.907349 -0.002868 0.239281 Uiso 0.03 8 1 d
H2c5 H 0.862991 0.120353 0.25973 Uiso 0.03 8 1 d
H3c5 H 0.850833 0.012689 0.315323 Uiso 0.03 8 1 d
H1c6 H 0.621469 0.022582 0.239899 Uiso 0.0325 8 1 d
H2c6 H 0.677058 0.001555 0.315845 Uiso 0.0325 8 1 d
H3c6 H 0.681152 0.125477 0.275565 Uiso 0.0325 8 1 d
H1c7 H 0.738657 -0.132923 0.082848 Uiso 0.0233 8 1 d
H1c8 H 0.779596 -0.032525 -0.029619 Uiso 0.0244 8 1 d
H2c8 H 0.693774 -0.11793 -0.041616 Uiso 0.0244 8 1 d
H3c8 H 0.677098 0.018816 -0.033132 Uiso 0.0244 8 1 d
H1c9 H 0.598275 -0.092325 0.145053 Uiso 0.0571 8 1 d
H2c9 H 0.569603 -0.002755 0.080846 Uiso 0.0571 8 1 d
H3c9 H 0.574909 -0.138781 0.063056 Uiso 0.0571 8 1 d
H1c11 H 0.850588 0.25 -0.0423 Uiso 0.0145 4 1 d
H1c12 H 0.823309 0.25 -0.17271 Uiso 0.0178 4 1 d
H1c13 H 0.666511 0.25 -0.218794 Uiso 0.0165 4 1 d
H1c14 H 0.542512 0.25 -0.129202 Uiso 0.0167 4 1 d
H1c15 H 0.576566 0.25 -0.000193 Uiso 0.0156 4 1 d
H1 H 0.7651(12) 0.25 0.1890(2) Uiso 0.026(5) 4 1 d
H1n2 H 0.9051(9) -0.0217(12) 0.0953(7) Uiso 0.026(3) 8 1 d

loop_
_atom_site_aniso_label
_atom_site_aniso_type_symbol
_atom_site_aniso_U_11
_atom_site_aniso_U_22
_atom_site_aniso_U_33
_atom_site_aniso_U_12
_atom_site_aniso_U_13
_atom_site_aniso_U_23
Fe1 Fe 0.00956(8) 0.01128(9) 0.00950(9) 0 0.00143(6) 0
P1 P 0.01351(10) 0.01145(11) 0.01101(11) -0.00154(8) 0.00080(8) 0.00122(8)
O1 O 0.0167(5) 0.0373(7) 0.0291(6) 0 0.0094(4) 0
N1 N 0.0110(4) 0.0117(5) 0.0104(5) 0 -0.0007(3) 0
N2 N 0.0131(3) 0.0103(4) 0.0174(4) 0.0016(3) 0.0007(3) 0.0003(3)
N3 N 0.0096(4) 0.0093(5) 0.0112(5) 0 0.0009(3) 0
C1 C 0.0128(3) 0.0121(4) 0.0098(4) 0.0012(3) -0.0014(3) 0.0001(3)
C2 C 0.0122(4) 0.0163(5) 0.0200(5) 0.0028(3) 0.0000(3) -0.0003(4)
C3 C 0.0102(5) 0.0217(7) 0.0244(7) 0 0.0001(5) 0
C4 C 0.0258(5) 0.0164(5) 0.0127(4) -0.0004(4) 0.0020(3) 0.0035(4)
C5 C 0.0339(6) 0.0259(6) 0.0152(5) -0.0011(5) -0.0056(4) 0.0037(4)
C6 C 0.0349(6) 0.0290(6) 0.0173(5) 0.0018(5) 0.0104(4) 0.0060(4)
C7 C 0.0245(5) 0.0144(5) 0.0194(5) -0.0068(4) -0.0030(4) 0.0010(4)
C8 C 0.0249(5) 0.0166(5) 0.0195(5) -0.0012(4) -0.0029(4) -0.0052(4)
C9 C 0.0366(7) 0.0704(11) 0.0356(7) -0.0370(7) 0.0083(6) -0.0112(7)
C10 C 0.0172(6) 0.0182(6) 0.0138(6) 0 0.0023(5) 0
C11 C 0.0092(5) 0.0150(6) 0.0122(6) 0 0.0004(4) 0
C12 C 0.0121(5) 0.0210(7) 0.0113(6) 0 0.0015(4) 0
C13 C 0.0146(5) 0.0148(6) 0.0119(6) 0 -0.0019(4) 0
C14 C 0.0104(5) 0.0154(6) 0.0159(6) 0 -0.0023(4) 0
C15 C 0.0094(5) 0.0156(6) 0.0139(6) 0 0.0009(4) 0
F1 F 0.0207(4) 0.0486(6) 0.0153(4) 0 -0.0003(3) 0
F2 F 0.0110(4) 0.0474(6) 0.0234(5) 0 0.0018(3) 0
F3 F 0.0212(3) 0.0154(3) 0.0311(4) 0.0033(2) 0.0055(2) 0.0047(2)
B1 B 0.0114(6) 0.0205(7) 0.0158(7) 0 0.0030(5) 0

loop_
_atom_type_symbol
_atom_type_scat_dispersion_real
_atom_type_scat_dispersion_imag
_atom_type_scat_source
C 0.0033 0.0016 'International Tables Vol C tables 4.2.6.8 and 6.1.1.1'
H 0.0000 0.0000 'International Tables Vol C tables 4.2.6.8 and 6.1.1.1'
B 0.0013 0.0007 'International Tables Vol C tables 4.2.6.8 and 6.1.1.1'
F 0.0171 0.0103 'International Tables Vol C tables 4.2.6.8 and 6.1.1.1'
Fe 0.3463 0.8444 'International Tables Vol C tables 4.2.6.8 and 6.1.1.1'
N 0.0061 0.0033 'International Tables Vol C tables 4.2.6.8 and 6.1.1.1'
O 0.0106 0.0060 'International Tables Vol C tables 4.2.6.8 and 6.1.1.1'
P 0.1023 0.0942 'International Tables Vol C tables 4.2.6.8 and 6.1.1.1'

loop_
_geom_angle_atom_site_label_1
_geom_angle_atom_site_label_2
_geom_angle_atom_site_label_3
_geom_angle_site_symmetry_1
_geom_angle_site_symmetry_3
_geom_angle
P1 Fe1 P1 . 7_555 158.563(13)
P1 Fe1 N1 . . 82.904(9)
P1 Fe1 N3 . . 98.113(9)
P1 Fe1 C10 . . 95.803(10)
P1 Fe1 H1 . . 81.44(7)
P1 Fe1 N1 7_555 . 82.904(9)
P1 Fe1 N3 7_555 . 98.113(9)
P1 Fe1 C10 7_555 . 95.803(10)
P1 Fe1 H1 7_555 . 81.44(7)
N1 Fe1 N3 . . 90.98(4)
N1 Fe1 C10 . . 171.31(6)
N1 Fe1 H1 . . 85.2(6)
N3 Fe1 C10 . . 97.71(5)
N3 Fe1 H1 . . 176.2(6)
C10 Fe1 H1 . . 86.1(6)
Fe1 P1 N2 . . 100.75(3)
Fe1 P1 C4 . . 117.43(3)
Fe1 P1 C7 . . 126.91(3)
N2 P1 C4 . . 104.88(4)
N2 P1 C7 . . 100.98(4)
C4 P1 C7 . . 102.60(5)
Fe1 N1 C1 . . 120.65(5)
Fe1 N1 C1 . 7_555 120.65(5)
C1 N1 C1 . 7_555 118.66(9)
P1 N2 C1 . . 118.06(6)
P1 N2 F3 . . 129.54(4)
P1 N2 H1n2 . . 120.4(9)
C1 N2 F3 . . 105.88(5)
C1 N2 H1n2 . . 118.5(9)
F3 N2 H1n2 . . 13.7(9)
Fe1 N3 C11 . . 123.10(8)
Fe1 N3 C15 . . 120.82(8)
C11 N3 C15 . . 116.08(11)
N1 C1 N2 . . 115.52(8)
N1 C1 C2 . . 122.13(8)
N2 C1 C2 . . 122.34(8)
C1 C2 C3 . . 118.14(9)
C1 C2 H1c2 . . 120.93
C3 C2 H1c2 . . 120.93
C2 C3 C2 . 7_555 120.76(11)
C2 C3 H1c3 . . 119.62
C2 C3 H1c3 7_555 . 119.62
P1 C4 C5 . . 110.71(7)
P1 C4 C6 . . 112.36(7)
P1 C4 H1c4 . . 106.87
C5 C4 C6 . . 110.24(8)
C5 C4 H1c4 . . 109.14
C6 C4 H1c4 . . 107.37
C4 C5 H1c5 . . 109.47
C4 C5 H2c5 . . 109.47
C4 C5 H3c5 . . 109.47
H1c5 C5 H2c5 . . 109.47
H1c5 C5 H3c5 . . 109.47
H2c5 C5 H3c5 . . 109.47
C4 C6 H1c6 . . 109.47
C4 C6 H2c6 . . 109.47
C4 C6 H3c6 . . 109.47
H1c6 C6 H2c6 . . 109.47
H1c6 C6 H3c6 . . 109.47
H2c6 C6 H3c6 . . 109.47
P1 C7 C8 . . 112.84(7)
P1 C7 C9 . . 111.50(8)
P1 C7 H1c7 . . 105.97
C8 C7 C9 . . 110.37(9)
C8 C7 H1c7 . . 107.22
C9 C7 H1c7 . . 108.67
C7 C8 H1c8 . . 109.47
C7 C8 H2c8 . . 109.47
C7 C8 H3c8 . . 109.47
H1c8 C8 H2c8 . . 109.47
H1c8 C8 H3c8 . . 109.47
H2c8 C8 H3c8 . . 109.47
C7 C9 H1c9 . . 109.47
C7 C9 H2c9 . . 109.47
C7 C9 H3c9 . . 109.47
H1c9 C9 H2c9 . . 109.47
H1c9 C9 H3c9 . . 109.47
H2c9 C9 H3c9 . . 109.47
Fe1 C10 O1 . . 177.72(13)
N3 C11 C12 . . 123.57(11)
N3 C11 H1c11 . . 118.22
C12 C11 H1c11 . . 118.22
C11 C12 C13 . . 119.28(12)
C11 C12 H1c12 . . 120.36
C13 C12 H1c12 . . 120.36
C12 C13 C14 . . 117.96(12)
C12 C13 H1c13 . . 121.02
C14 C13 H1c13 . . 121.02
C13 C14 C15 . . 119.46(12)
C13 C14 H1c14 . . 120.27
C15 C14 H1c14 . . 120.27
N3 C15 C14 . . 123.66(11)
N3 C15 H1c15 . . 118.17
C14 C15 H1c15 . . 118.17
N2 F3 B1 . . 116.75(6)
F1 B1 F2 . . 110.18(11)
F1 B1 F3 . . 109.78(8)
F1 B1 F3 . 7_545 109.78(8)
F2 B1 F3 . . 108.89(8)
F2 B1 F3 . 7_545 108.89(8)
F3 B1 F3 . 7_545 109.30(11)

loop_
_geom_bond_atom_site_label_1
_geom_bond_atom_site_label_2
_geom_bond_site_symmetry_2
_geom_bond_distance
Fe1 P1 . 2.1915(3)
Fe1 P1 7_555 2.1915(3)
Fe1 N1 . 2.0169(10)
Fe1 N3 . 2.0677(11)
Fe1 C10 . 1.7375(14)
Fe1 H1 . 1.460(6)
P1 N2 . 1.7032(8)
P1 C4 . 1.8534(10)
P1 C7 . 1.8476(11)
O1 C10 . 1.1624(17)
N1 C1 . 1.3545(10)
N1 C1 7_555 1.3545(10)
N2 C1 . 1.3746(12)
N2 F3 . 2.9396(10)
N2 H1n2 . 0.860(14)
N3 C11 . 1.3511(16)
N3 C15 . 1.3544(16)
C1 C2 . 1.3945(12)
C2 C3 . 1.3814(12)
C2 H1c2 . 0.96
C3 H1c3 . 0.96
C4 C5 . 1.5306(15)
C4 C6 . 1.5339(15)
C4 H1c4 . 0.96
C5 H1c5 . 0.96
C5 H2c5 . 0.96
C5 H3c5 . 0.96
C6 H1c6 . 0.96
C6 H2c6 . 0.96
C6 H3c6 . 0.96
C7 C8 . 1.5244(15)
C7 C9 . 1.5243(17)
C7 H1c7 . 0.96
C8 H1c8 . 0.96
C8 H2c8 . 0.96
C8 H3c8 . 0.96
C9 H1c9 . 0.96
C9 H2c9 . 0.96
C9 H3c9 . 0.96
C11 C12 . 1.3832(18)
C11 H1c11 . 0.96
C12 C13 . 1.3890(18)
C12 H1c12 . 0.96
C13 C14 . 1.3825(18)
C13 H1c13 . 0.96
C14 C15 . 1.3791(19)
C14 H1c14 . 0.96
C15 H1c15 . 0.96
F1 B1 . 1.3852(18)
F2 B1 . 1.4040(16)
F3 B1 . 1.3951(11)

loop_
_geom_hbond_atom_site_label_D
_geom_hbond_atom_site_label_H
_geom_hbond_atom_site_label_A
_geom_hbond_site_symmetry_A
_geom_hbond_distance_DH
_geom_hbond_distance_HA
_geom_hbond_distance_DA
_geom_hbond_angle_DHA
C11 H1c11 N1 . 0.96 2.38 2.9747(16) 119.71
C13 H1c13 F2 2_654 0.96 2.40 3.3594(16) 175.55
N2 H1n2 F3 . 0.860(14) 2.114(14) 2.9396(10) 160.7(12)

loop_
_restr_distance_atom_site_label_1
_restr_distance_atom_site_label_2
_restr_distance_target
_restr_distance_target_weight_param
Fe1 H1 1.46 0.001
